data_1577315
loop_
_publ_author_name
'Fidelius, Jannis'
'Taube, Clemens'
'Schwedtmann, Kai'
'Hennersdorf, Felix'
'Gomila, Rosa Maria'
'Frontera, Antonio'
'Wolf, Robert'
'Weigand, Jan J.'

_publ_section_title
;
 Imidazoliumyl-Substituted Di-and Iso-Tetraphosphanes and Their
 Metal-Mediated Fragmentation Reactions
;
_journal_name_full 'Chemical Science'
_journal_paper_doi 10.1039/D6SC02577C
_journal_year 2026
_chemical_absolute_configuration ad
_chemical_formula_moiety 'C17 H31 Cl N2 P, C F3 O3 S'
_chemical_formula_sum 'C18 H31 Cl F3 N2 O3 P S'
_chemical_formula_weight 478.93
_space_group_crystal_system orthorhombic
_space_group_IT_number 33
_space_group_name_Hall 'P 2c -2n'
_space_group_name_H-M_alt 'P n a 21'
_atom_sites_solution_hydrogens geom
_atom_sites_solution_primary direct
_audit_creation_date 2026-01-11
_audit_creation_method
;
Olex2 1.5
(compiled 2025.07.13 svn.rb7424aed for OlexSys, GUI svn.r7314)
;
_audit_update_record
;
2026-01-21 deposited with the CCDC.	2026-05-28 downloaded from the CCDC.
;
_cell_angle_alpha 90
_cell_angle_beta 90
_cell_angle_gamma 90
_cell_formula_units_Z 4
_cell_length_a 12.93012(14)
_cell_length_b 10.76679(12)
_cell_length_c 16.9595(2)
_cell_measurement_reflns_used 15301
_cell_measurement_temperature 100.01(10)
_cell_measurement_theta_max 76.3340
_cell_measurement_theta_min 4.8550
_cell_volume 2361.03(5)
_computing_cell_refinement 'CrysAlisPro 1.171.38.41 (Rigaku OD, 2015)'
_computing_data_collection 'CrysAlisPro 1.171.38.41 (Rigaku OD, 2015)'
_computing_data_reduction 'CrysAlisPro 1.171.38.41 (Rigaku OD, 2015)'
_computing_molecular_graphics 'Olex2 1.5 (Dolomanov et al., 2009)'
_computing_publication_material 'Olex2 1.5 (Dolomanov et al., 2009)'
_computing_structure_refinement 'SHELXL 2018/3 (Sheldrick, 2015)'
_computing_structure_solution 'ShelXT (Sheldrick, 2015)'
_diffrn_ambient_environment N~2~
_diffrn_ambient_temperature 100.01(10)
_diffrn_detector 'CCD plate'
_diffrn_detector_area_resol_mean 10.5700
_diffrn_detector_type AtlasS2
_diffrn_measured_fraction_theta_full 1.000
_diffrn_measured_fraction_theta_max 0.997
_diffrn_measurement_details
;
List of Runs (angles in degrees, time in seconds):

  # Type    Start    End  Width  t~exp~   \w     \q     \k     \f   Frames
#--------------------------------------------------------------------------
  1  \w    -75.00  40.00   0.50    2.50    --  -38.50  19.00 120.00  230
  2  \w     23.00  98.00   0.50    2.50    --   42.50-125.00  60.00  150
  3  \w      1.00  82.00   0.50    2.50    --   42.50 -99.00   0.00  162
  4  \w     37.00 142.00   0.50   10.00    --  111.00 -77.00 150.00  210
  5  \w     94.00 178.00   0.50   10.00    --  111.00 125.00  60.00  168
  6  \w     40.00 135.00   0.50   10.00    --  111.00 -45.00-180.00  190
  7  \w     94.00 178.00   0.50   10.00    --  111.00 125.00-120.00  168
  8  \w     87.00 178.00   0.50   10.00    --  111.00  30.00-180.00  182
  9  \w     30.00 109.00   0.50   10.00    --  111.00 -94.00 120.00  158
 10  \w     80.00 178.00   0.50   10.00    --  111.00  77.00 -30.00  196
 11  \w     39.00 121.00   0.50   10.00    --  111.00-125.00  30.00  164
 12  \w     41.00 139.00   0.50   10.00    --  111.00 -61.00 120.00  196
 13  \w     30.00 109.00   0.50   10.00    --  111.00 -94.00 -30.00  158
 14  \w     16.00 113.00   0.50    2.50    --   42.50  57.00-180.00  194
 15  \w     11.00 116.00   0.50    2.50    --   42.50  77.00  60.00  210
 16  \w     16.00 113.00   0.50    2.50    --   42.50  57.00 -30.00  194
 17  \w     87.00 112.00   0.50   10.00    --  111.00  45.00 -60.00   50
 18  \w     87.00 178.00   0.50   10.00    --  111.00  30.00  60.00  182
 19  \w     87.00 178.00   0.50   10.00    --  111.00  30.00-120.00  182
;
_diffrn_measurement_device 'four-circle diffractometer'
_diffrn_measurement_device_type 'SuperNova, Dual, Cu at zero, AtlasS2'
_diffrn_measurement_method '\w scans'
_diffrn_orient_matrix_type 'CrysAlisPro convention (1999,Acta A55,543-557)'
_diffrn_orient_matrix_UB_11 0.0237793000
_diffrn_orient_matrix_UB_12 0.0305324000
_diffrn_orient_matrix_UB_13 -0.0868254000
_diffrn_orient_matrix_UB_21 0.1057614000
_diffrn_orient_matrix_UB_22 -0.0650171000
_diffrn_orient_matrix_UB_23 0.0077042000
_diffrn_orient_matrix_UB_31 -0.0493679000
_diffrn_orient_matrix_UB_32 -0.1238282000
_diffrn_orient_matrix_UB_33 -0.0254938000
_diffrn_radiation_monochromator mirror
_diffrn_radiation_probe x-ray
_diffrn_radiation_type 'Cu K\a'
_diffrn_radiation_wavelength 1.54184
_diffrn_reflns_av_R_equivalents 0.0435
_diffrn_reflns_av_unetI/netI 0.0247
_diffrn_reflns_Laue_measured_fraction_full 1.000
_diffrn_reflns_Laue_measured_fraction_max 0.997
_diffrn_reflns_limit_h_max 16
_diffrn_reflns_limit_h_min -16
_diffrn_reflns_limit_k_max 11
_diffrn_reflns_limit_k_min -13
_diffrn_reflns_limit_l_max 21
_diffrn_reflns_limit_l_min -21
_diffrn_reflns_number 23232
_diffrn_reflns_point_group_measured_fraction_full 0.996
_diffrn_reflns_point_group_measured_fraction_max 0.977
_diffrn_reflns_theta_full 67.684
_diffrn_reflns_theta_max 76.812
_diffrn_reflns_theta_min 4.865
_diffrn_source 'micro-focus sealed X-ray tube'
_diffrn_source_type 'SuperNova (Cu) X-ray Source'
_exptl_absorpt_coefficient_mu 3.300
_exptl_absorpt_correction_T_max 0.770
_exptl_absorpt_correction_T_min 0.633
_exptl_absorpt_correction_type gaussian
_exptl_absorpt_process_details
;
CrysAlisPro 1.171.38.41 (Rigaku Oxford Diffraction, 2015)
Numerical absorption correction based on gaussian integration over
			a multifaceted crystal model
Empirical absorption correction using spherical harmonics,
 implemented in SCALE3 ABSPACK scaling algorithm.
;
_exptl_crystal_colour 'clear colourless'
_exptl_crystal_colour_lustre clear
_exptl_crystal_colour_primary colourless
_exptl_crystal_density_diffrn 1.347
_exptl_crystal_description block
_exptl_crystal_F_000 1008
_exptl_crystal_size_max 0.19
_exptl_crystal_size_mid 0.164
_exptl_crystal_size_min 0.102
_refine_diff_density_max 0.512
_refine_diff_density_min -0.234
_refine_diff_density_rms 0.057
_refine_ls_abs_structure_details
;
 Flack x determined using 2186 quotients [(I+)-(I-)]/[(I+)+(I-)]
 (Parsons, Flack and Wagner, Acta Cryst. B69 (2013) 249-259).
;
_refine_ls_abs_structure_Flack 0.002(17)
_refine_ls_extinction_method none
_refine_ls_goodness_of_fit_ref 1.043
_refine_ls_hydrogen_treatment constr
_refine_ls_matrix_type full
_refine_ls_number_parameters 277
_refine_ls_number_reflns 4871
_refine_ls_number_restraints 1
_refine_ls_restrained_S_all 1.042
_refine_ls_R_factor_all 0.0405
_refine_ls_R_factor_gt 0.0400
_refine_ls_shift/su_max 0.000
_refine_ls_shift/su_mean 0.000
_refine_ls_structure_factor_coef Fsqd
_refine_ls_weighting_details 'w=1/[\s^2^(Fo^2^)+(0.0623P)^2^+1.7235P] where P=(Fo^2^+2Fc^2^)/3'
_refine_ls_weighting_scheme calc
_refine_ls_wR_factor_gt 0.1074
_refine_ls_wR_factor_ref 0.1081
_reflns_Friedel_coverage 0.894
_reflns_Friedel_fraction_full 0.992
_reflns_Friedel_fraction_max 0.956
_reflns_number_gt 4812
_reflns_number_total 4871
_reflns_threshold_expression 'I > 2\s(I)'
_cod_data_source_file d6sc02577c2.cif
_cod_data_source_block jjw0957
_cod_database_code 1577315
_shelx_shelxl_version_number 2018/3
_chemical_oxdiff_formula 'C72 H124 Cl4 F12 N8 O12 P4 S4 '
_shelx_space_group_comment
;
The symmetry employed for this shelxl refinement is uniquely defined
by the following loop, which should always be used as a source of
symmetry information in preference to the above space-group names.
They are only intended as comments.
;
_reflns_odcompleteness_completeness 100.00
_reflns_odcompleteness_iscentric 1
_reflns_odcompleteness_theta 66.97
_olex2_refinement_description
;
1. Fixed Uiso
 At 1.2 times of:
  All C(H) groups, All C(H,H) groups
 At 1.5 times of:
  All C(H,H,H) groups
2. Others
 Sof(Cl1B)=Sof(P1B)=1-FVAR(1)
 Sof(Cl1)=Sof(P1)=FVAR(1)
3.a Ternary CH refined with riding coordinates:
 C6(H6), C9(H9), C12(H12)
3.b Secondary CH2 refined with riding coordinates:
 C13(H13A,H13B), C14(H14A,H14B), C15(H15A,H15B), C16(H16A,H16B), C17(H17A,H17B)
3.c Idealised Me refined as rotating group:
 C4(H4A,H4B,H4C), C5(H5A,H5B,H5C), C7(H7A,H7B,H7C), C8(H8A,H8B,H8C), C10(H10A,
 H10B,H10C), C11(H11A,H11B,H11C)
;
_olex2_submission_special_instructions 'No special instructions were received'
_oxdiff_exptl_absorpt_empirical_details
;
Empirical correction (ABSPACK) includes:
- Absorption correction using spherical harmonics
- Frame scaling
;
_oxdiff_exptl_absorpt_empirical_full_max 1.408
_oxdiff_exptl_absorpt_empirical_full_min 0.781

loop_
_space_group_symop_operation_xyz
'x, y, z'
'-x, -y, z+1/2'
'x+1/2, -y+1/2, z'
'-x+1/2, y+1/2, z+1/2'

loop_
_atom_site_label
_atom_site_type_symbol
_atom_site_fract_x
_atom_site_fract_y
_atom_site_fract_z
_atom_site_U_iso_or_equiv
_atom_site_adp_type
_atom_site_occupancy
_atom_site_site_symmetry_order
_atom_site_calc_flag
_atom_site_refinement_flags_posn
_atom_site_refinement_flags_adp
_atom_site_refinement_flags_occupancy
_atom_site_disorder_assembly
_atom_site_disorder_group
Cl1 Cl 0.60056(7) 0.45706(9) 0.36733(5) 0.0258(2) Uani 0.943(4) 1 d . . P A 1
Cl1B Cl 0.5904(18) 0.548(2) 0.3783(15) 0.050(6) Uiso 0.057(4) 1 d . . P A 2
P1 P 0.50580(7) 0.55859(9) 0.44233(6) 0.0210(2) Uani 0.943(4) 1 d . . P A 1
P1B P 0.489(2) 0.460(3) 0.4565(19) 0.058(8) Uiso 0.057(4) 1 d . . P A 2
N1 N 0.3197(2) 0.6271(3) 0.37319(18) 0.0224(6) Uani 1 1 d . . . . .
N2 N 0.3323(2) 0.4253(3) 0.37037(19) 0.0244(6) Uani 1 1 d . . . . .
C1 C 0.3797(3) 0.5303(3) 0.3952(2) 0.0222(7) Uani 1 1 d . . . . .
C2 C 0.2332(3) 0.5835(4) 0.3350(2) 0.0236(7) Uani 1 1 d . . . . .
C3 C 0.2414(3) 0.4569(4) 0.3325(2) 0.0261(7) Uani 1 1 d . . . . .
C4 C 0.1469(3) 0.6622(4) 0.3049(2) 0.0293(8) Uani 1 1 d . . . . .
H4A H 0.128933 0.723035 0.343935 0.044 Uiso 1 1 calc R U . . .
H4B H 0.087931 0.610859 0.293978 0.044 Uiso 1 1 calc R U . . .
H4C H 0.168357 0.703353 0.257419 0.044 Uiso 1 1 calc R U . . .
C5 C 0.1665(3) 0.3674(4) 0.2974(3) 0.0345(9) Uani 1 1 d . . . . .
H5A H 0.194869 0.333607 0.249678 0.052 Uiso 1 1 calc R U . . .
H5B H 0.102887 0.409597 0.285723 0.052 Uiso 1 1 calc R U . . .
H5C H 0.153438 0.301405 0.334110 0.052 Uiso 1 1 calc R U . . .
C6 C 0.3443(3) 0.7597(3) 0.3930(2) 0.0271(8) Uani 1 1 d . . . . .
H6 H 0.416790 0.761445 0.409742 0.033 Uiso 1 1 calc R U . . .
C7 C 0.3360(3) 0.8455(4) 0.3216(2) 0.0321(8) Uani 1 1 d . . . . .
H7A H 0.370077 0.807987 0.277353 0.048 Uiso 1 1 calc R U . . .
H7B H 0.368193 0.923598 0.333526 0.048 Uiso 1 1 calc R U . . .
H7C H 0.264410 0.858846 0.309160 0.048 Uiso 1 1 calc R U . . .
C8 C 0.2803(3) 0.8005(4) 0.4637(2) 0.0317(8) Uani 1 1 d . . . . .
H8A H 0.295259 0.885777 0.475747 0.048 Uiso 1 1 calc R U . . .
H8B H 0.297107 0.749575 0.508393 0.048 Uiso 1 1 calc R U . . .
H8C H 0.208061 0.791956 0.451722 0.048 Uiso 1 1 calc R U . . .
C9 C 0.3719(3) 0.2980(3) 0.3878(2) 0.0278(7) Uani 1 1 d . . . . .
H9 H 0.442269 0.307786 0.408379 0.033 Uiso 1 1 calc R U . B 1
C10 C 0.3799(4) 0.2171(4) 0.3142(3) 0.0360(9) Uani 1 1 d . . . . .
H10A H 0.312053 0.189975 0.298828 0.054 Uiso 1 1 calc R U . . .
H10B H 0.422340 0.146030 0.325211 0.054 Uiso 1 1 calc R U . . .
H10C H 0.410233 0.264310 0.272101 0.054 Uiso 1 1 calc R U . . .
C11 C 0.3081(3) 0.2393(4) 0.4531(3) 0.0326(8) Uani 1 1 d . . . . .
H11A H 0.309737 0.291715 0.498888 0.049 Uiso 1 1 calc R U . . .
H11B H 0.336338 0.159398 0.466072 0.049 Uiso 1 1 calc R U . . .
H11C H 0.237947 0.229701 0.435652 0.049 Uiso 1 1 calc R U . . .
C12 C 0.5035(3) 0.4601(4) 0.5304(2) 0.0251(8) Uani 1 1 d . . . A 1
H12 H 0.488391 0.374160 0.515189 0.030 Uiso 1 1 calc R U . A 1
C13 C 0.4187(3) 0.5079(4) 0.5864(2) 0.0309(8) Uani 1 1 d . . . . .
H13A H 0.432004 0.593840 0.600115 0.037 Uiso 1 1 calc R U . A 1
H13B H 0.351798 0.503399 0.560605 0.037 Uiso 1 1 calc R U . A 1
C14 C 0.4181(4) 0.4281(5) 0.6606(3) 0.0371(9) Uani 1 1 d . . . . .
H14A H 0.399379 0.343605 0.646891 0.044 Uiso 1 1 calc R U . . .
H14B H 0.366440 0.459619 0.696967 0.044 Uiso 1 1 calc R U . . .
C15 C 0.5238(4) 0.4283(5) 0.7009(2) 0.0361(9) Uani 1 1 d . . . . .
H15A H 0.538746 0.511240 0.720031 0.043 Uiso 1 1 calc R U . . .
H15B H 0.521876 0.372869 0.745967 0.043 Uiso 1 1 calc R U . . .
C16 C 0.6096(3) 0.3872(4) 0.6451(2) 0.0346(9) Uani 1 1 d . . . . .
H16A H 0.599602 0.300695 0.631142 0.042 Uiso 1 1 calc R U . . .
H16B H 0.675869 0.394656 0.671503 0.042 Uiso 1 1 calc R U . . .
C17 C 0.6102(3) 0.4664(4) 0.5701(2) 0.0295(8) Uani 1 1 d . . . . .
H17A H 0.662778 0.436000 0.534117 0.035 Uiso 1 1 calc R U . A 1
H17B H 0.626564 0.551884 0.583251 0.035 Uiso 1 1 calc R U . A 1
S1 S 0.56698(7) 1.02716(8) 0.50272(6) 0.0280(2) Uani 1 1 d . . . . .
F1 F 0.4061(2) 1.0216(4) 0.59825(19) 0.0576(9) Uani 1 1 d . . . . .
F2 F 0.5528(3) 1.0313(4) 0.65743(19) 0.0634(10) Uani 1 1 d . . . . .
F3 F 0.5034(3) 0.8611(3) 0.6051(2) 0.0673(10) Uani 1 1 d . . . . .
O1 O 0.5568(2) 1.1600(3) 0.5012(2) 0.0418(7) Uani 1 1 d . . . . .
O2 O 0.6707(2) 0.9826(3) 0.5121(2) 0.0412(7) Uani 1 1 d . . . . .
O3 O 0.5050(3) 0.9647(3) 0.4446(2) 0.0413(7) Uani 1 1 d . . . . .
C18 C 0.5048(4) 0.9836(5) 0.5958(3) 0.0423(11) Uani 1 1 d . . . . .

loop_
_atom_site_aniso_label
_atom_site_aniso_U_11
_atom_site_aniso_U_22
_atom_site_aniso_U_33
_atom_site_aniso_U_23
_atom_site_aniso_U_13
_atom_site_aniso_U_12
Cl1 0.0230(4) 0.0294(5) 0.0251(4) 0.0011(4) 0.0014(3) 0.0018(3)
P1 0.0205(4) 0.0211(4) 0.0214(4) 0.0017(4) -0.0021(3) -0.0016(3)
N1 0.0218(13) 0.0240(14) 0.0212(13) 0.0004(12) -0.0004(11) 0.0019(11)
N2 0.0252(14) 0.0247(14) 0.0233(14) 0.0017(13) -0.0024(13) 0.0004(11)
C1 0.0206(16) 0.0253(17) 0.0207(15) -0.0003(13) -0.0006(12) 0.0018(13)
C2 0.0218(16) 0.0281(18) 0.0208(15) 0.0021(14) -0.0005(13) -0.0014(14)
C3 0.0248(18) 0.0289(19) 0.0245(17) 0.0009(14) -0.0003(14) -0.0010(14)
C4 0.0246(17) 0.0319(19) 0.0314(18) 0.0052(16) -0.0054(14) 0.0010(15)
C5 0.035(2) 0.030(2) 0.038(2) 0.0002(17) -0.0100(17) -0.0048(17)
C6 0.0266(17) 0.0237(17) 0.0309(18) -0.0034(14) -0.0020(15) -0.0015(14)
C7 0.0355(19) 0.0250(18) 0.036(2) 0.0016(16) 0.0024(16) -0.0038(15)
C8 0.0361(19) 0.0290(18) 0.0301(19) -0.0050(15) 0.0007(16) 0.0003(15)
C9 0.0263(16) 0.0224(17) 0.0348(19) 0.0014(15) -0.0034(14) 0.0015(14)
C10 0.041(2) 0.0247(19) 0.043(2) -0.0079(17) -0.0036(18) 0.0013(16)
C11 0.0288(18) 0.0284(18) 0.041(2) 0.0101(17) -0.0052(16) -0.0036(14)
C12 0.0266(18) 0.0277(18) 0.0210(17) 0.0012(13) -0.0026(14) -0.0009(14)
C13 0.0270(18) 0.039(2) 0.0268(19) 0.0033(17) -0.0010(15) 0.0006(16)
C14 0.036(2) 0.050(3) 0.0252(19) 0.0061(18) 0.0010(16) 0.0000(18)
C15 0.040(2) 0.044(2) 0.0235(19) 0.0019(17) -0.0050(17) 0.0007(19)
C16 0.040(2) 0.037(2) 0.0266(19) 0.0001(16) -0.0079(16) 0.0079(17)
C17 0.0262(18) 0.034(2) 0.028(2) 0.0003(15) -0.0020(15) 0.0018(15)
S1 0.0272(4) 0.0294(4) 0.0274(4) -0.0035(4) -0.0008(4) -0.0013(3)
F1 0.0413(16) 0.086(3) 0.0454(17) -0.0006(15) 0.0126(13) -0.0005(15)
F2 0.068(2) 0.093(3) 0.0286(14) -0.0108(16) -0.0037(13) -0.0126(19)
F3 0.091(3) 0.0507(19) 0.060(2) 0.0207(16) 0.0062(18) -0.0134(18)
O1 0.0406(16) 0.0316(15) 0.0533(17) 0.0009(16) 0.0003(15) 0.0014(12)
O2 0.0325(16) 0.0485(18) 0.0426(18) 0.0013(15) -0.0011(13) 0.0086(13)
O3 0.0430(17) 0.0488(19) 0.0322(15) -0.0067(16) -0.0024(13) -0.0129(13)
C18 0.046(3) 0.050(3) 0.030(2) 0.001(2) -0.0014(19) -0.007(2)

loop_
_atom_type_symbol
_atom_type_description
_atom_type_scat_dispersion_real
_atom_type_scat_dispersion_imag
_atom_type_scat_source
C C 0.0181 0.0091 'International Tables Vol C Tables 4.2.6.8 and 6.1.1.4'
H H 0.0000 0.0000 'International Tables Vol C Tables 4.2.6.8 and 6.1.1.4'
Cl Cl 0.3639 0.7018 'International Tables Vol C Tables 4.2.6.8 and 6.1.1.4'
F F 0.0727 0.0534 'International Tables Vol C Tables 4.2.6.8 and 6.1.1.4'
N N 0.0311 0.0180 'International Tables Vol C Tables 4.2.6.8 and 6.1.1.4'
O O 0.0492 0.0322 'International Tables Vol C Tables 4.2.6.8 and 6.1.1.4'
P P 0.2955 0.4335 'International Tables Vol C Tables 4.2.6.8 and 6.1.1.4'
S S 0.3331 0.5567 'International Tables Vol C Tables 4.2.6.8 and 6.1.1.4'

loop_
_exptl_crystal_face_index_h
_exptl_crystal_face_index_k
_exptl_crystal_face_index_l
_exptl_crystal_face_perp_dist
-1 -6 5 0.0407
2 6 -4 0.0526
5 0 9 0.0532
-7 1 5 0.0758
-8 2 -2 0.0781
2 0 -11 0.0770
7 -2 -5 0.0757
-4 -5 -7 0.0889
0 4 -9 0.0791
-7 -4 0 0.0695
-4 4 -8 0.0793

loop_
_geom_angle_atom_site_label_1
_geom_angle_atom_site_label_2
_geom_angle_atom_site_label_3
_geom_angle
_geom_angle_site_symmetry_1
_geom_angle_site_symmetry_3
_geom_angle_publ_flag
C1 P1 Cl1 99.76(12) . . ?
C12 P1 Cl1 101.78(13) . . ?
C12 P1 C1 104.12(17) . . ?
C1 P1B Cl1B 86.6(14) . . ?
C1 N1 C2 109.5(3) . . ?
C1 N1 C6 123.4(3) . . ?
C2 N1 C6 127.0(3) . . ?
C1 N2 C3 108.9(3) . . ?
C1 N2 C9 123.4(3) . . ?
C3 N2 C9 127.6(3) . . ?
N1 C1 P1 120.1(3) . . ?
N1 C1 P1B 151.6(9) . . ?
N1 C1 N2 107.4(3) . . ?
N2 C1 P1 132.4(3) . . ?
N2 C1 P1B 100.0(9) . . ?
N1 C2 C4 125.2(3) . . ?
C3 C2 N1 106.9(3) . . ?
C3 C2 C4 127.9(3) . . ?
N2 C3 C5 125.4(3) . . ?
C2 C3 N2 107.3(3) . . ?
C2 C3 C5 127.3(4) . . ?
C2 C4 H4A 109.5 . . ?
C2 C4 H4B 109.5 . . ?
C2 C4 H4C 109.5 . . ?
H4A C4 H4B 109.5 . . ?
H4A C4 H4C 109.5 . . ?
H4B C4 H4C 109.5 . . ?
C3 C5 H5A 109.5 . . ?
C3 C5 H5B 109.5 . . ?
C3 C5 H5C 109.5 . . ?
H5A C5 H5B 109.5 . . ?
H5A C5 H5C 109.5 . . ?
H5B C5 H5C 109.5 . . ?
N1 C6 H6 106.6 . . ?
N1 C6 C7 112.6(3) . . ?
N1 C6 C8 109.6(3) . . ?
C7 C6 H6 106.6 . . ?
C8 C6 H6 106.6 . . ?
C8 C6 C7 114.3(3) . . ?
C6 C7 H7A 109.5 . . ?
C6 C7 H7B 109.5 . . ?
C6 C7 H7C 109.5 . . ?
H7A C7 H7B 109.5 . . ?
H7A C7 H7C 109.5 . . ?
H7B C7 H7C 109.5 . . ?
C6 C8 H8A 109.5 . . ?
C6 C8 H8B 109.5 . . ?
C6 C8 H8C 109.5 . . ?
H8A C8 H8B 109.5 . . ?
H8A C8 H8C 109.5 . . ?
H8B C8 H8C 109.5 . . ?
N2 C9 H9 106.9 . . ?
N2 C9 C10 112.6(3) . . ?
N2 C9 C11 109.9(3) . . ?
C10 C9 H9 106.9 . . ?
C11 C9 H9 106.9 . . ?
C11 C9 C10 113.3(3) . . ?
C9 C10 H10A 109.5 . . ?
C9 C10 H10B 109.5 . . ?
C9 C10 H10C 109.5 . . ?
H10A C10 H10B 109.5 . . ?
H10A C10 H10C 109.5 . . ?
H10B C10 H10C 109.5 . . ?
C9 C11 H11A 109.5 . . ?
C9 C11 H11B 109.5 . . ?
C9 C11 H11C 109.5 . . ?
H11A C11 H11B 109.5 . . ?
H11A C11 H11C 109.5 . . ?
H11B C11 H11C 109.5 . . ?
P1 C12 H12 109.6 . . ?
C13 C12 P1 108.7(3) . . ?
C13 C12 H12 109.6 . . ?
C17 C12 P1 108.5(3) . . ?
C17 C12 H12 109.6 . . ?
C17 C12 C13 110.8(3) . . ?
C12 C13 H13A 109.9 . . ?
C12 C13 H13B 109.9 . . ?
H13A C13 H13B 108.3 . . ?
C14 C13 C12 109.0(3) . . ?
C14 C13 H13A 109.9 . . ?
C14 C13 H13B 109.9 . . ?
C13 C14 H14A 109.4 . . ?
C13 C14 H14B 109.4 . . ?
C13 C14 C15 111.4(4) . . ?
H14A C14 H14B 108.0 . . ?
C15 C14 H14A 109.4 . . ?
C15 C14 H14B 109.4 . . ?
C14 C15 H15A 109.2 . . ?
C14 C15 H15B 109.2 . . ?
H15A C15 H15B 107.9 . . ?
C16 C15 C14 111.9(4) . . ?
C16 C15 H15A 109.2 . . ?
C16 C15 H15B 109.2 . . ?
C15 C16 H16A 109.4 . . ?
C15 C16 H16B 109.4 . . ?
C15 C16 C17 111.0(3) . . ?
H16A C16 H16B 108.0 . . ?
C17 C16 H16A 109.4 . . ?
C17 C16 H16B 109.4 . . ?
C12 C17 H17A 109.8 . . ?
C12 C17 H17B 109.8 . . ?
C16 C17 C12 109.5(3) . . ?
C16 C17 H17A 109.8 . . ?
C16 C17 H17B 109.8 . . ?
H17A C17 H17B 108.2 . . ?
O1 S1 C18 103.3(2) . . ?
O2 S1 O1 114.9(2) . . ?
O2 S1 O3 116.2(2) . . ?
O2 S1 C18 103.3(2) . . ?
O3 S1 O1 113.8(2) . . ?
O3 S1 C18 103.1(2) . . ?
F1 C18 S1 111.5(3) . . ?
F2 C18 S1 112.1(4) . . ?
F2 C18 F1 107.7(4) . . ?
F2 C18 F3 107.3(4) . . ?
F3 C18 S1 111.3(4) . . ?
F3 C18 F1 106.6(4) . . ?

loop_
_geom_bond_atom_site_label_1
_geom_bond_atom_site_label_2
_geom_bond_distance
_geom_bond_site_symmetry_2
_geom_bond_publ_flag
Cl1 P1 2.0770(14) . ?
Cl1B P1B 2.09(4) . ?
P1 C1 1.842(4) . ?
P1 C12 1.832(4) . ?
P1B C1 1.91(3) . ?
N1 C1 1.351(5) . ?
N1 C2 1.376(5) . ?
N1 C6 1.501(5) . ?
N2 C1 1.353(5) . ?
N2 C3 1.381(5) . ?
N2 C9 1.493(5) . ?
C2 C3 1.368(5) . ?
C2 C4 1.491(5) . ?
C3 C5 1.491(5) . ?
C4 H4A 0.9600 . ?
C4 H4B 0.9600 . ?
C4 H4C 0.9600 . ?
C5 H5A 0.9600 . ?
C5 H5B 0.9600 . ?
C5 H5C 0.9600 . ?
C6 H6 0.9800 . ?
C6 C7 1.526(5) . ?
C6 C8 1.523(5) . ?
C7 H7A 0.9600 . ?
C7 H7B 0.9600 . ?
C7 H7C 0.9600 . ?
C8 H8A 0.9600 . ?
C8 H8B 0.9600 . ?
C8 H8C 0.9600 . ?
C9 H9 0.9800 . ?
C9 C10 1.527(6) . ?
C9 C11 1.518(5) . ?
C10 H10A 0.9600 . ?
C10 H10B 0.9600 . ?
C10 H10C 0.9600 . ?
C11 H11A 0.9600 . ?
C11 H11B 0.9600 . ?
C11 H11C 0.9600 . ?
C12 H12 0.9800 . ?
C12 C13 1.539(5) . ?
C12 C17 1.538(5) . ?
C13 H13A 0.9700 . ?
C13 H13B 0.9700 . ?
C13 C14 1.524(6) . ?
C14 H14A 0.9700 . ?
C14 H14B 0.9700 . ?
C14 C15 1.527(6) . ?
C15 H15A 0.9700 . ?
C15 H15B 0.9700 . ?
C15 C16 1.524(6) . ?
C16 H16A 0.9700 . ?
C16 H16B 0.9700 . ?
C16 C17 1.531(6) . ?
C17 H17A 0.9700 . ?
C17 H17B 0.9700 . ?
S1 O1 1.437(3) . ?
S1 O2 1.433(3) . ?
S1 O3 1.437(3) . ?
S1 C18 1.832(5) . ?
F1 C18 1.341(6) . ?
F2 C18 1.320(6) . ?
F3 C18 1.329(6) . ?

loop_
_geom_torsion_atom_site_label_1
_geom_torsion_atom_site_label_2
_geom_torsion_atom_site_label_3
_geom_torsion_atom_site_label_4
_geom_torsion
_geom_torsion_site_symmetry_1
_geom_torsion_site_symmetry_2
_geom_torsion_site_symmetry_3
_geom_torsion_site_symmetry_4
_geom_torsion_publ_flag
Cl1 P1 C1 N1 -125.1(3) . . . . ?
Cl1 P1 C1 N2 49.1(4) . . . . ?
Cl1 P1 C12 C13 -168.5(2) . . . . ?
Cl1 P1 C12 C17 71.0(3) . . . . ?
P1 C12 C13 C14 -178.7(3) . . . . ?
P1 C12 C17 C16 178.6(3) . . . . ?
N1 C2 C3 N2 0.9(4) . . . . ?
N1 C2 C3 C5 179.7(4) . . . . ?
C1 P1 C12 C13 -65.1(3) . . . . ?
C1 P1 C12 C17 174.3(3) . . . . ?
C1 N1 C2 C3 -0.9(4) . . . . ?
C1 N1 C2 C4 177.4(3) . . . . ?
C1 N1 C6 C7 131.9(4) . . . . ?
C1 N1 C6 C8 -99.7(4) . . . . ?
C1 N2 C3 C2 -0.5(4) . . . . ?
C1 N2 C3 C5 -179.4(4) . . . . ?
C1 N2 C9 C10 -129.4(4) . . . . ?
C1 N2 C9 C11 103.2(4) . . . . ?
C2 N1 C1 P1 176.1(3) . . . . ?
C2 N1 C1 P1B -164(2) . . . . ?
C2 N1 C1 N2 0.6(4) . . . . ?
C2 N1 C6 C7 -51.8(5) . . . . ?
C2 N1 C6 C8 76.6(4) . . . . ?
C3 N2 C1 P1 -174.8(3) . . . . ?
C3 N2 C1 P1B 172.4(10) . . . . ?
C3 N2 C1 N1 -0.1(4) . . . . ?
C3 N2 C9 C10 55.2(5) . . . . ?
C3 N2 C9 C11 -72.2(5) . . . . ?
C4 C2 C3 N2 -177.4(4) . . . . ?
C4 C2 C3 C5 1.4(7) . . . . ?
C6 N1 C1 P1 -7.0(5) . . . . ?
C6 N1 C1 P1B 13(2) . . . . ?
C6 N1 C1 N2 177.5(3) . . . . ?
C6 N1 C2 C3 -177.6(3) . . . . ?
C6 N1 C2 C4 0.7(6) . . . . ?
C9 N2 C1 P1 9.0(6) . . . . ?
C9 N2 C1 P1B -3.8(10) . . . . ?
C9 N2 C1 N1 -176.2(3) . . . . ?
C9 N2 C3 C2 175.5(3) . . . . ?
C9 N2 C3 C5 -3.4(6) . . . . ?
C12 P1 C1 N1 130.0(3) . . . . ?
C12 P1 C1 N2 -55.8(4) . . . . ?
C12 C13 C14 C15 57.0(5) . . . . ?
C13 C12 C17 C16 59.4(4) . . . . ?
C13 C14 C15 C16 -55.5(5) . . . . ?
C14 C15 C16 C17 54.8(5) . . . . ?
C15 C16 C17 C12 -56.2(5) . . . . ?
C17 C12 C13 C14 -59.6(4) . . . . ?
O1 S1 C18 F1 58.4(4) . . . . ?
O1 S1 C18 F2 -62.5(4) . . . . ?
O1 S1 C18 F3 177.3(3) . . . . ?
O2 S1 C18 F1 178.4(4) . . . . ?
O2 S1 C18 F2 57.5(4) . . . . ?
O2 S1 C18 F3 -62.7(4) . . . . ?
O3 S1 C18 F1 -60.3(4) . . . . ?
O3 S1 C18 F2 178.9(4) . . . . ?
O3 S1 C18 F3 58.6(4) . . . . ?

loop_
_exptl_oxdiff_crystal_face_indexfrac_h
_exptl_oxdiff_crystal_face_indexfrac_k
_exptl_oxdiff_crystal_face_indexfrac_l
_exptl_oxdiff_crystal_face_x
_exptl_oxdiff_crystal_face_y
_exptl_oxdiff_crystal_face_z
-1.0000 -6.0000 5.0000 -0.6411 0.3229 0.6649
2.0000 6.0000 -4.0000 0.5781 -0.2094 -0.7397
5.0000 0.0000 9.0000 -0.6625 0.5981 -0.4763
-7.0000 1.0000 5.0000 -0.5700 -0.7668 0.0943
-8.0000 2.0000 -2.0000 0.0445 -0.9915 0.1983
2.0000 -0.0000 -11.0000 1.0026 0.1268 0.1817
7.0000 -2.0000 -5.0000 0.5395 0.8318 0.0295
-4.0000 -5.0000 -7.0000 0.3600 -0.1519 0.9951
-0.0000 4.0000 -9.0000 0.9036 -0.3294 -0.2659
-7.0000 -4.0000 -0.0000 -0.2886 -0.4803 0.8409
-4.0000 4.0000 -8.0000 0.7216 -0.7447 -0.0939
